data_2242988
loop_
_publ_author_name
'Komarov, Pavel D.'
'Minyaev, Mikhail E.'
'Churakov, Andrei V.'
'Roitershtein, Dmitrii M.'
'Nifant'ev, Ilya E.'

_publ_section_title
;
 (1<i>R</i>,2<i>S</i>,4<i>r</i>)-1,2,4-Triphenylcyclopentane-1,2-diol and
 (1<i>R</i>,2<i>S</i>,4<i>r</i>)-4-(2-methoxyphenyl)-1,2-diphenylcyclopentane-1,2-diol:
 application as initiators for ring-opening polymerization of
 \e-caprolactone
;
_journal_issue 7
_journal_name_full 'Acta Crystallographica Section E'
_journal_page_first 1035
_journal_page_last 1040
_journal_paper_doi 10.1107/S2056989019008673
_journal_volume 75
_journal_year 2019
_chemical_formula_iupac 'C24 H24 O3'
_chemical_formula_moiety 'C24 H24 O3'
_chemical_formula_sum 'C24 H24 O3'
_chemical_formula_weight 360.43
_chemical_name_common
;
4-(2-Methoxyphenyl)-1,2-diphenylcyclopentane-1,2-diol
;
_chemical_name_systematic (1<i>R</i>,2<i>S</i>,4<i>r</i>)-4-(2-Methoxyphenyl)-1,2-diphenylcyclopentane-1,2-diol
_space_group_crystal_system triclinic
_space_group_IT_number 2
_space_group_name_Hall '-P 1'
_space_group_name_H-M_alt 'P -1'
_symmetry_space_group_name_Hall '-P 1'
_symmetry_space_group_name_H-M 'P -1'
_atom_sites_solution_hydrogens mixed
_atom_sites_solution_primary direct
_atom_sites_solution_secondary difmap
_audit_creation_method SHELXL-2017/1
_cell_angle_alpha 92.3394(18)
_cell_angle_beta 101.5461(17)
_cell_angle_gamma 105.0129(19)
_cell_formula_units_Z 6
_cell_length_a 11.4136(6)
_cell_length_b 14.0145(7)
_cell_length_c 19.0339(10)
_cell_measurement_reflns_used 8113
_cell_measurement_temperature 150(2)
_cell_measurement_theta_max 29.784
_cell_measurement_theta_min 2.387
_cell_volume 2867.3(3)
_computing_cell_refinement
;
SAINT (Bruker, 2018)
;
_computing_data_collection
;
<i>APEX3</i> (Bruker, 2018)
;
_computing_data_reduction
;
SAINT (Bruker, 2018)
;
_computing_molecular_graphics
;
SHELXTL (Sheldrick, 2008)
;
_computing_publication_material
;
SHELXTL (Sheldrick, 2008), publCIF (Westrip, 2010), and
Mercury (Macrae <i>et al.</i>,2006)
;
_computing_structure_refinement
;
SHELXL2017 (Sheldrick, 2015)
;
_computing_structure_solution
;
SHELXS (Sheldrick, 2008)
;
_diffrn_ambient_temperature 150(2)
_diffrn_measured_fraction_theta_full 0.997
_diffrn_measured_fraction_theta_max 0.995
_diffrn_measurement_device_type 'Bruker SMART APEXII'
_diffrn_measurement_method \w
_diffrn_radiation_monochromator graphite
_diffrn_radiation_source 'fine-focus sealed tube'
_diffrn_radiation_type MoK\a
_diffrn_radiation_wavelength 0.71073
_diffrn_reflns_av_R_equivalents 0.0387
_diffrn_reflns_av_unetI/netI 0.0489
_diffrn_reflns_limit_h_max 14
_diffrn_reflns_limit_h_min -14
_diffrn_reflns_limit_k_max 17
_diffrn_reflns_limit_k_min -16
_diffrn_reflns_limit_l_max 22
_diffrn_reflns_limit_l_min -23
_diffrn_reflns_number 31335
_diffrn_reflns_theta_full 25.242
_diffrn_reflns_theta_max 25.999
_diffrn_reflns_theta_min 1.953
_exptl_absorpt_coefficient_mu 0.081
_exptl_absorpt_correction_T_max 0.9281
_exptl_absorpt_correction_T_min 0.8563
_exptl_absorpt_correction_type multi-scan
_exptl_absorpt_process_details
;
(SADABS; Krause <i>et al.</i>, 2015)
;
_exptl_crystal_colour colourless
_exptl_crystal_density_diffrn 1.252
_exptl_crystal_density_method 'not measured'
_exptl_crystal_description prism
_exptl_crystal_F_000 1152
_exptl_crystal_size_max 0.50
_exptl_crystal_size_mid 0.20
_exptl_crystal_size_min 0.10
_refine_diff_density_max 0.363
_refine_diff_density_min -0.244
_refine_ls_extinction_coef 0.0066(10)
_refine_ls_extinction_expression Fc^*^=kFc[1+0.001xFc^2^\l^3^/sin(2\q)]^-1/4^
_refine_ls_extinction_method
;
SHELXL2017 (Sheldrick, 2015a)
;
_refine_ls_goodness_of_fit_ref 1.039
_refine_ls_hydrogen_treatment mixed
_refine_ls_matrix_type full
_refine_ls_number_parameters 758
_refine_ls_number_reflns 11202
_refine_ls_number_restraints 0
_refine_ls_restrained_S_all 1.039
_refine_ls_R_factor_all 0.0781
_refine_ls_R_factor_gt 0.0511
_refine_ls_shift/su_max 0.000
_refine_ls_shift/su_mean 0.000
_refine_ls_structure_factor_coef Fsqd
_refine_ls_weighting_details 'w=1/[\s^2^(Fo^2^)+(0.0620P)^2^+0.7914P] where P=(Fo^2^+2Fc^2^)/3'
_refine_ls_weighting_scheme calc
_refine_ls_wR_factor_gt 0.1221
_refine_ls_wR_factor_ref 0.1355
_reflns_number_gt 8043
_reflns_number_total 11202
_reflns_threshold_expression 'I > 2\s(I)'
_cod_data_source_file fy2139sup1.cif
_cod_data_source_block II
_cod_database_code 2242988
_shelx_space_group_comment
;
The symmetry employed for this shelxl refinement is uniquely defined
by the following loop, which should always be used as a source of
symmetry information in preference to the above space-group names.
They are only intended as comments.
;
_shelx_estimated_absorpt_t_min 0.960
_shelx_estimated_absorpt_t_max 0.992

loop_
_space_group_symop_operation_xyz
'x, y, z'
'-x, -y, -z'

loop_
_atom_site_type_symbol
_atom_site_label
_atom_site_fract_x
_atom_site_fract_y
_atom_site_fract_z
_atom_site_U_iso_or_equiv
_atom_site_adp_type
_atom_site_calc_flag
_atom_site_occupancy
O O1A 0.14728(13) 0.13460(10) 0.67974(7) 0.0287(3) Uani d 1
H H1A 0.102(3) 0.079(2) 0.6584(15) 0.072(9) Uiso d 1
O O2A 0.35980(13) 0.26985(10) 0.71380(7) 0.0295(3) Uani d 1
H H2A 0.301(2) 0.2451(19) 0.6748(14) 0.056(8) Uiso d 1
C C1A 0.22327(18) 0.12411(13) 0.74694(10) 0.0256(4) Uani d 1
C C2A 0.31467(17) 0.22962(13) 0.77471(10) 0.0238(4) Uani d 1
C C3A 0.42356(18) 0.20437(14) 0.82332(10) 0.0270(4) Uani d 1
H H3AA 0.402647 0.184037 0.869502 0.032 Uiso calc 1
H H3AB 0.498165 0.262023 0.833524 0.032 Uiso calc 1
C C4A 0.44566(19) 0.11847(15) 0.78056(11) 0.0326(5) Uani d 1
H H4A 0.495937 0.147876 0.745420 0.039 Uiso calc 1
C C5A 0.31299(19) 0.06137(15) 0.73604(12) 0.0355(5) Uani d 1
H H5AA 0.314106 0.052394 0.684338 0.043 Uiso calc 1
H H5AB 0.285661 -0.004918 0.753057 0.043 Uiso calc 1
C C6A 0.14252(18) 0.08553(13) 0.79971(10) 0.0278(4) Uani d 1
C C7A 0.1801(2) 0.03115(15) 0.85577(12) 0.0417(6) Uani d 1
H H7A 0.258336 0.017061 0.861285 0.050 Uiso calc 1
C C8A 0.1053(3) -0.00218(19) 0.90302(14) 0.0575(7) Uani d 1
H H8A 0.132981 -0.038195 0.941167 0.069 Uiso calc 1
C C9A -0.0091(3) 0.01592(19) 0.89579(14) 0.0567(7) Uani d 1
H H9A -0.060895 -0.008400 0.928134 0.068 Uiso calc 1
C C10A -0.0481(2) 0.06996(16) 0.84087(12) 0.0433(6) Uani d 1
H H10A -0.127221 0.082528 0.835362 0.052 Uiso calc 1
C C11A 0.02736(19) 0.10568(14) 0.79406(11) 0.0306(5) Uani d 1
H H11A 0.000747 0.144447 0.757541 0.037 Uiso calc 1
C C12A 0.26047(16) 0.30269(12) 0.80976(10) 0.0222(4) Uani d 1
C C13A 0.20814(18) 0.36708(14) 0.76830(11) 0.0292(4) Uani d 1
H H13A 0.203599 0.362933 0.717838 0.035 Uiso calc 1
C C14A 0.1626(2) 0.43709(15) 0.79939(12) 0.0358(5) Uani d 1
H H14A 0.126196 0.479605 0.770007 0.043 Uiso calc 1
C C15A 0.1697(2) 0.44537(15) 0.87243(12) 0.0374(5) Uani d 1
H H15A 0.140423 0.494505 0.893829 0.045 Uiso calc 1
C C16A 0.2199(2) 0.38141(16) 0.91441(11) 0.0369(5) Uani d 1
H H16A 0.224158 0.386125 0.964841 0.044 Uiso calc 1
C C17A 0.26397(19) 0.31062(14) 0.88348(10) 0.0297(4) Uani d 1
H H17A 0.297182 0.266636 0.912960 0.036 Uiso calc 1
C C18A 0.51525(19) 0.05483(14) 0.82424(12) 0.0343(5) Uani d 1
C C19A 0.5404(2) 0.06080(17) 0.89954(12) 0.0438(6) Uani d 1
H H19A 0.511702 0.106584 0.925091 0.053 Uiso calc 1
C C20A 0.6054(2) 0.00245(18) 0.93782(15) 0.0520(6) Uani d 1
H H20A 0.619549 0.007599 0.988917 0.062 Uiso calc 1
C C21A 0.6495(2) -0.06274(17) 0.90258(15) 0.0506(7) Uani d 1
H H21A 0.694726 -0.102728 0.929014 0.061 Uiso calc 1
C C22A 0.6279(2) -0.07035(16) 0.82751(15) 0.0451(6) Uani d 1
H H22A 0.659841 -0.114413 0.802520 0.054 Uiso calc 1
C C23A 0.5596(2) -0.01324(15) 0.78987(13) 0.0390(5) Uani d 1
O O3A 0.53096(16) -0.01728(11) 0.71594(9) 0.0487(4) Uani d 1
C C24A 0.5601(3) -0.09494(19) 0.67718(15) 0.0593(7) Uani d 1
H H24A 0.531866 -0.092688 0.625301 0.089 Uiso calc 1
H H24B 0.518130 -0.159399 0.691013 0.089 Uiso calc 1
H H24C 0.650153 -0.085771 0.688765 0.089 Uiso calc 1
O O1B 0.72932(14) 0.59540(10) 0.70807(7) 0.0325(3) Uani d 1
H H1B 0.667(3) 0.551(2) 0.6768(16) 0.075(9) Uiso d 1
O O2B 0.54682(14) 0.44673(10) 0.71982(7) 0.0300(3) Uani d 1
H H2B 0.496(2) 0.3930(18) 0.7227(12) 0.040(7) Uiso d 1
C C1B 0.68651(18) 0.59658(13) 0.77392(10) 0.0248(4) Uani d 1
C C2B 0.62450(17) 0.48732(13) 0.78901(9) 0.0239(4) Uani d 1
C C3B 0.54589(17) 0.50509(14) 0.84122(10) 0.0253(4) Uani d 1
H H3BA 0.598426 0.529602 0.889875 0.030 Uiso calc 1
H H3BB 0.482352 0.443150 0.844548 0.030 Uiso calc 1
C C4B 0.48449(17) 0.58350(13) 0.80977(10) 0.0264(4) Uani d 1
H H4B 0.407801 0.547362 0.773456 0.032 Uiso calc 1
C C5B 0.57701(18) 0.64378(14) 0.76731(10) 0.0282(4) Uani d 1
H H5BA 0.535520 0.641122 0.716063 0.034 Uiso calc 1
H H5BB 0.607415 0.714096 0.787718 0.034 Uiso calc 1
C C6B 0.79924(18) 0.64960(13) 0.83207(10) 0.0279(4) Uani d 1
C C7B 0.7894(2) 0.70761(14) 0.89084(11) 0.0330(5) Uani d 1
H H7B 0.710772 0.716166 0.894287 0.040 Uiso calc 1
C C8B 0.8941(2) 0.75301(16) 0.94442(12) 0.0463(6) Uani d 1
H H8B 0.886614 0.792497 0.984190 0.056 Uiso calc 1
C C9B 1.0082(2) 0.74091(17) 0.94001(15) 0.0530(7) Uani d 1
H H9B 1.079536 0.772039 0.976589 0.064 Uiso calc 1
C C10B 1.0188(2) 0.68325(18) 0.88210(15) 0.0515(7) Uani d 1
H H10B 1.097535 0.674489 0.879250 0.062 Uiso calc 1
C C11B 0.91550(19) 0.63821(16) 0.82828(13) 0.0389(5) Uani d 1
H H11B 0.923985 0.599297 0.788524 0.047 Uiso calc 1
C C12B 0.71105(18) 0.42414(13) 0.81557(10) 0.0255(4) Uani d 1
C C13B 0.77772(19) 0.43761(15) 0.88672(11) 0.0319(5) Uani d 1
H H13B 0.770028 0.488052 0.918968 0.038 Uiso calc 1
C C14B 0.8550(2) 0.37885(16) 0.91130(13) 0.0419(5) Uani d 1
H H14B 0.900588 0.389782 0.959841 0.050 Uiso calc 1
C C15B 0.8658(2) 0.30442(17) 0.86533(13) 0.0450(6) Uani d 1
H H15B 0.918043 0.263540 0.882187 0.054 Uiso calc 1
C C16B 0.8005(2) 0.28981(17) 0.79511(13) 0.0436(6) Uani d 1
H H16B 0.807719 0.238573 0.763358 0.052 Uiso calc 1
C C17B 0.7242(2) 0.34933(15) 0.77018(11) 0.0338(5) Uani d 1
H H17B 0.680232 0.338749 0.721309 0.041 Uiso calc 1
C C18B 0.44390(17) 0.64346(15) 0.86390(11) 0.0317(5) Uani d 1
C C19B 0.4625(2) 0.63124(17) 0.93707(12) 0.0405(5) Uani d 1
H H19B 0.506993 0.585623 0.955254 0.049 Uiso calc 1
C C20B 0.4182(2) 0.6835(2) 0.98427(14) 0.0542(7) Uani d 1
H H20B 0.430586 0.672705 1.033846 0.065 Uiso calc 1
C C21B 0.3564(2) 0.7507(2) 0.95862(15) 0.0593(8) Uani d 1
H H21B 0.326291 0.787077 0.990813 0.071 Uiso calc 1
C C22B 0.3371(2) 0.76666(18) 0.88654(16) 0.0520(7) Uani d 1
H H22B 0.295509 0.814533 0.869395 0.062 Uiso calc 1
C C23B 0.37916(19) 0.71186(15) 0.83939(12) 0.0375(5) Uani d 1
O O3B 0.35836(14) 0.71818(10) 0.76626(9) 0.0427(4) Uani d 1
C C24B 0.2835(2) 0.78050(18) 0.73784(17) 0.0621(8) Uani d 1
H H47D 0.278101 0.780666 0.685806 0.093 Uiso calc 1
H H47E 0.320979 0.848241 0.761150 0.093 Uiso calc 1
H H47F 0.200007 0.755498 0.746985 0.093 Uiso calc 1
O O1C 0.83623(13) 0.78847(10) 0.67276(7) 0.0293(3) Uani d 1
H H1C 0.810(2) 0.7296(19) 0.6878(12) 0.046(7) Uiso d 1
O O2C 1.00942(13) 0.92850(10) 0.64099(8) 0.0287(3) Uani d 1
H H2C 0.980(2) 0.9079(18) 0.6767(14) 0.051(8) Uiso d 1
C C1C 0.85364(17) 0.77202(13) 0.60124(9) 0.0224(4) Uani d 1
C C2C 0.91281(17) 0.87784(13) 0.57931(9) 0.0237(4) Uani d 1
C C3C 0.97825(17) 0.85444(13) 0.52145(10) 0.0241(4) Uani d 1
H H3CA 1.041397 0.914312 0.514056 0.029 Uiso calc 1
H H3CB 0.917915 0.829337 0.475174 0.029 Uiso calc 1
C C4C 1.04010(17) 0.77404(13) 0.55018(10) 0.0235(4) Uani d 1
H H4C 1.122322 0.809106 0.582118 0.028 Uiso calc 1
C C5C 0.95607(17) 0.71870(13) 0.59948(10) 0.0246(4) Uani d 1
H H5CA 0.918233 0.648414 0.579981 0.029 Uiso calc 1
H H5CB 1.006011 0.720663 0.648723 0.029 Uiso calc 1
C C6C 0.72964(17) 0.71953(12) 0.55061(9) 0.0225(4) Uani d 1
C C7C 0.72397(18) 0.66404(13) 0.48685(9) 0.0246(4) Uani d 1
H H7C 0.798411 0.656154 0.475394 0.029 Uiso calc 1
C C8C 0.61058(19) 0.62020(15) 0.43994(11) 0.0320(5) Uani d 1
H H8C 0.608086 0.582538 0.396759 0.038 Uiso calc 1
C C9C 0.5012(2) 0.63106(15) 0.45574(12) 0.0372(5) Uani d 1
H H9C 0.423755 0.601828 0.423356 0.045 Uiso calc 1
C C10C 0.50610(19) 0.68497(16) 0.51921(12) 0.0376(5) Uani d 1
H H10C 0.431508 0.692317 0.530778 0.045 Uiso calc 1
C C11C 0.61908(18) 0.72833(14) 0.56603(11) 0.0301(4) Uani d 1
H H11C 0.620852 0.764836 0.609582 0.036 Uiso calc 1
C C12C 0.82353(17) 0.94100(13) 0.55790(10) 0.0249(4) Uani d 1
C C13C 0.74574(19) 0.92723(15) 0.48961(11) 0.0304(4) Uani d 1
H H13C 0.746555 0.876044 0.455561 0.036 Uiso calc 1
C C14C 0.6674(2) 0.98699(16) 0.47066(12) 0.0379(5) Uani d 1
H H14C 0.615020 0.976387 0.423859 0.045 Uiso calc 1
C C15C 0.6646(2) 1.06201(16) 0.51930(13) 0.0417(6) Uani d 1
H H15C 0.611136 1.103224 0.506051 0.050 Uiso calc 1
C C16C 0.7400(2) 1.07624(16) 0.58697(14) 0.0438(6) Uani d 1
H H16C 0.738493 1.127377 0.620812 0.053 Uiso calc 1
C C17C 0.81854(19) 1.01628(15) 0.60615(12) 0.0350(5) Uani d 1
H H17C 0.869919 1.026903 0.653229 0.042 Uiso calc 1
C C18C 1.06489(17) 0.70730(13) 0.49336(10) 0.0251(4) Uani d 1
C C19C 1.03585(18) 0.71550(14) 0.41988(10) 0.0285(4) Uani d 1
H H19C 0.994730 0.763803 0.403130 0.034 Uiso calc 1
C C20C 1.06512(19) 0.65517(16) 0.37003(11) 0.0343(5) Uani d 1
H H20C 1.044696 0.662858 0.320080 0.041 Uiso calc 1
C C21C 1.12357(19) 0.58454(15) 0.39328(11) 0.0348(5) Uani d 1
H H21C 1.142862 0.542847 0.359249 0.042 Uiso calc 1
C C22C 1.15471(18) 0.57361(14) 0.46625(11) 0.0313(5) Uani d 1
H H22C 1.194781 0.524405 0.482294 0.038 Uiso calc 1
C C23C 1.12666(18) 0.63544(14) 0.51566(10) 0.0271(4) Uani d 1
O O3C 1.15809(14) 0.63245(10) 0.58874(7) 0.0342(3) Uani d 1
C C24C 1.2122(2) 0.55618(16) 0.61470(12) 0.0391(5) Uani d 1
H H24G 1.229764 0.562486 0.667487 0.059 Uiso calc 1
H H24H 1.289720 0.562436 0.598343 0.059 Uiso calc 1
H H24I 1.154227 0.491171 0.596126 0.059 Uiso calc 1

loop_
_atom_site_aniso_label
_atom_site_aniso_U_11
_atom_site_aniso_U_22
_atom_site_aniso_U_33
_atom_site_aniso_U_12
_atom_site_aniso_U_13
_atom_site_aniso_U_23
O1A 0.0318(8) 0.0254(7) 0.0242(7) 0.0063(6) -0.0022(6) -0.0010(6)
O2A 0.0326(8) 0.0310(7) 0.0230(7) 0.0055(6) 0.0067(6) 0.0013(6)
C1A 0.0277(10) 0.0206(9) 0.0257(9) 0.0081(8) -0.0019(8) -0.0014(8)
C2A 0.0257(10) 0.0220(9) 0.0220(9) 0.0039(8) 0.0047(8) 0.0014(7)
C3A 0.0255(10) 0.0258(10) 0.0287(10) 0.0075(8) 0.0038(8) -0.0003(8)
C4A 0.0314(11) 0.0308(11) 0.0361(11) 0.0103(9) 0.0067(9) -0.0002(9)
C5A 0.0357(12) 0.0299(11) 0.0388(12) 0.0137(9) -0.0007(9) -0.0065(9)
C6A 0.0324(11) 0.0156(9) 0.0294(10) 0.0023(8) -0.0014(8) 0.0017(8)
C7A 0.0379(13) 0.0329(11) 0.0466(13) 0.0018(10) -0.0010(11) 0.0178(10)
C8A 0.0536(17) 0.0531(15) 0.0540(15) -0.0015(13) 0.0012(13) 0.0286(13)
C9A 0.0576(17) 0.0534(15) 0.0511(15) -0.0071(13) 0.0204(13) 0.0177(13)
C10A 0.0410(13) 0.0377(12) 0.0474(13) 0.0014(10) 0.0132(11) 0.0037(11)
C11A 0.0356(11) 0.0205(9) 0.0323(11) 0.0033(8) 0.0048(9) 0.0026(8)
C12A 0.0193(9) 0.0178(8) 0.0265(9) 0.0006(7) 0.0041(8) 0.0001(7)
C13A 0.0306(11) 0.0288(10) 0.0276(10) 0.0085(9) 0.0042(8) 0.0028(8)
C14A 0.0361(12) 0.0292(11) 0.0445(12) 0.0145(9) 0.0060(10) 0.0081(9)
C15A 0.0372(12) 0.0299(11) 0.0491(13) 0.0132(9) 0.0145(10) -0.0028(10)
C16A 0.0453(13) 0.0397(12) 0.0285(11) 0.0114(10) 0.0159(10) -0.0008(9)
C17A 0.0343(11) 0.0275(10) 0.0291(10) 0.0102(9) 0.0086(9) 0.0055(8)
C18A 0.0247(10) 0.0250(10) 0.0527(13) 0.0058(8) 0.0084(10) 0.0046(9)
C19A 0.0422(13) 0.0419(13) 0.0437(13) 0.0168(11) -0.0042(11) -0.0029(11)
C20A 0.0526(15) 0.0415(13) 0.0604(16) 0.0182(12) 0.0019(13) 0.0038(12)
C21A 0.0363(13) 0.0368(13) 0.0756(18) 0.0156(11) -0.0034(12) 0.0113(12)
C22A 0.0370(13) 0.0309(11) 0.0714(17) 0.0156(10) 0.0123(12) 0.0049(11)
C23A 0.0310(12) 0.0296(11) 0.0590(15) 0.0071(9) 0.0165(11) 0.0087(10)
O3A 0.0668(11) 0.0407(9) 0.0534(10) 0.0282(8) 0.0288(9) 0.0082(8)
C24A 0.085(2) 0.0468(15) 0.0678(17) 0.0359(14) 0.0431(16) 0.0106(13)
O1B 0.0421(9) 0.0314(8) 0.0265(7) 0.0082(7) 0.0142(7) 0.0094(6)
O2B 0.0366(8) 0.0254(7) 0.0219(7) 0.0020(7) 0.0007(6) 0.0031(6)
C1B 0.0299(10) 0.0239(9) 0.0218(9) 0.0069(8) 0.0079(8) 0.0077(8)
C2B 0.0253(10) 0.0245(9) 0.0190(9) 0.0036(8) 0.0020(8) 0.0038(7)
C3B 0.0228(10) 0.0268(9) 0.0238(9) 0.0028(8) 0.0040(8) 0.0042(8)
C4B 0.0222(10) 0.0257(10) 0.0276(10) 0.0037(8) 0.0008(8) 0.0007(8)
C5B 0.0290(11) 0.0252(10) 0.0283(10) 0.0067(8) 0.0012(8) 0.0061(8)
C6B 0.0264(10) 0.0235(9) 0.0315(10) 0.0022(8) 0.0055(8) 0.0109(8)
C7B 0.0352(12) 0.0269(10) 0.0316(11) 0.0018(9) 0.0034(9) 0.0050(9)
C8B 0.0531(16) 0.0318(12) 0.0383(12) -0.0044(11) -0.0050(11) 0.0047(10)
C9B 0.0378(14) 0.0368(13) 0.0629(17) -0.0092(11) -0.0157(12) 0.0177(12)
C10B 0.0265(12) 0.0425(13) 0.0800(19) 0.0035(10) 0.0038(12) 0.0201(14)
C11B 0.0295(12) 0.0331(11) 0.0535(14) 0.0051(9) 0.0101(10) 0.0152(10)
C12B 0.0272(10) 0.0220(9) 0.0281(10) 0.0033(8) 0.0108(8) 0.0087(8)
C13B 0.0339(11) 0.0291(10) 0.0329(11) 0.0101(9) 0.0051(9) 0.0067(9)
C14B 0.0397(13) 0.0437(13) 0.0422(13) 0.0165(11) 0.0010(10) 0.0119(11)
C15B 0.0442(14) 0.0432(13) 0.0575(15) 0.0252(11) 0.0143(12) 0.0177(11)
C16B 0.0499(14) 0.0401(13) 0.0519(14) 0.0224(11) 0.0234(12) 0.0070(11)
C17B 0.0385(12) 0.0334(11) 0.0334(11) 0.0109(9) 0.0145(9) 0.0071(9)
C18B 0.0171(9) 0.0313(10) 0.0404(11) 0.0003(8) 0.0024(8) -0.0065(9)
C19B 0.0284(11) 0.0497(13) 0.0378(12) 0.0044(10) 0.0053(9) -0.0084(10)
C20B 0.0309(13) 0.0759(18) 0.0469(14) 0.0026(13) 0.0090(11) -0.0200(13)
C21B 0.0296(13) 0.0715(18) 0.0677(18) 0.0051(13) 0.0097(12) -0.0353(15)
C22B 0.0239(12) 0.0432(13) 0.084(2) 0.0084(10) 0.0054(12) -0.0188(13)
C23B 0.0214(10) 0.0333(11) 0.0500(13) 0.0019(9) 0.0000(9) -0.0080(10)
O3B 0.0346(8) 0.0324(8) 0.0584(10) 0.0164(7) -0.0051(7) 0.0023(7)
C24B 0.0457(15) 0.0407(13) 0.091(2) 0.0219(12) -0.0171(14) -0.0009(14)
O1C 0.0412(8) 0.0262(7) 0.0194(6) 0.0047(6) 0.0095(6) 0.0031(6)
O2C 0.0288(8) 0.0240(7) 0.0265(7) 0.0002(6) 0.0001(6) -0.0013(6)
C1C 0.0286(10) 0.0207(9) 0.0166(8) 0.0040(8) 0.0055(7) 0.0028(7)
C2C 0.0254(10) 0.0200(9) 0.0219(9) 0.0009(7) 0.0034(8) 0.0001(7)
C3C 0.0254(10) 0.0220(9) 0.0253(9) 0.0044(8) 0.0087(8) 0.0074(8)
C4C 0.0237(10) 0.0222(9) 0.0238(9) 0.0050(8) 0.0044(8) 0.0046(7)
C5C 0.0275(10) 0.0226(9) 0.0219(9) 0.0052(8) 0.0028(8) 0.0052(7)
C6C 0.0267(10) 0.0170(8) 0.0238(9) 0.0034(7) 0.0079(8) 0.0055(7)
C7C 0.0280(10) 0.0232(9) 0.0233(9) 0.0072(8) 0.0068(8) 0.0039(8)
C8C 0.0363(12) 0.0303(10) 0.0258(10) 0.0071(9) 0.0016(9) -0.0019(8)
C9C 0.0270(11) 0.0364(11) 0.0399(12) 0.0019(9) -0.0020(9) -0.0014(10)
C10C 0.0250(11) 0.0389(12) 0.0487(13) 0.0054(9) 0.0124(10) 0.0034(10)
C11C 0.0321(11) 0.0276(10) 0.0306(10) 0.0052(9) 0.0112(9) -0.0003(8)
C12C 0.0243(10) 0.0189(9) 0.0300(10) 0.0008(7) 0.0089(8) 0.0041(8)
C13C 0.0346(11) 0.0303(10) 0.0298(10) 0.0126(9) 0.0100(9) 0.0046(8)
C14C 0.0363(12) 0.0428(12) 0.0394(12) 0.0174(10) 0.0090(10) 0.0123(10)
C15C 0.0364(12) 0.0345(12) 0.0629(15) 0.0186(10) 0.0178(12) 0.0114(11)
C16C 0.0375(13) 0.0321(11) 0.0625(16) 0.0106(10) 0.0140(12) -0.0091(11)
C17C 0.0307(11) 0.0310(11) 0.0402(12) 0.0035(9) 0.0087(9) -0.0063(9)
C18C 0.0217(10) 0.0245(9) 0.0277(10) 0.0028(8) 0.0062(8) 0.0052(8)
C19C 0.0265(10) 0.0297(10) 0.0297(10) 0.0070(8) 0.0074(8) 0.0066(8)
C20C 0.0331(11) 0.0415(12) 0.0275(10) 0.0072(10) 0.0090(9) 0.0035(9)
C21C 0.0340(12) 0.0366(11) 0.0339(11) 0.0082(9) 0.0115(9) -0.0051(9)
C22C 0.0267(10) 0.0274(10) 0.0408(12) 0.0090(8) 0.0080(9) 0.0039(9)
C23C 0.0249(10) 0.0263(10) 0.0287(10) 0.0046(8) 0.0056(8) 0.0042(8)
O3C 0.0447(9) 0.0330(8) 0.0287(7) 0.0206(7) 0.0034(6) 0.0059(6)
C24C 0.0460(13) 0.0355(12) 0.0407(12) 0.0205(10) 0.0065(10) 0.0121(10)

loop_
_atom_type_symbol
_atom_type_description
_atom_type_scat_dispersion_real
_atom_type_scat_dispersion_imag
_atom_type_scat_source
C C 0.0033 0.0016 'International Tables Vol C Tables 4.2.6.8 and 6.1.1.4'
H H 0.0000 0.0000 'International Tables Vol C Tables 4.2.6.8 and 6.1.1.4'
O O 0.0106 0.0060 'International Tables Vol C Tables 4.2.6.8 and 6.1.1.4'

loop_
_geom_angle_atom_site_label_1
_geom_angle_atom_site_label_2
_geom_angle_atom_site_label_3
_geom_angle
C1A O1A H1A 112.0(19)
C2A O2A H2A 107.8(17)
O1A C1A C6A 110.11(15)
O1A C1A C5A 111.34(15)
C6A C1A C5A 113.96(16)
O1A C1A C2A 106.48(14)
C6A C1A C2A 111.94(15)
C5A C1A C2A 102.56(15)
O2A C2A C12A 109.77(14)
O2A C2A C3A 106.20(15)
C12A C2A C3A 115.04(15)
O2A C2A C1A 106.81(14)
C12A C2A C1A 115.93(15)
C3A C2A C1A 102.28(14)
C2A C3A C4A 104.60(15)
C2A C3A H3AA 110.8
C4A C3A H3AA 110.8
C2A C3A H3AB 110.8
C4A C3A H3AB 110.8
H3AA C3A H3AB 108.9
C18A C4A C3A 115.73(17)
C18A C4A C5A 114.89(17)
C3A C4A C5A 104.00(16)
C18A C4A H4A 107.2
C3A C4A H4A 107.2
C5A C4A H4A 107.2
C1A C5A C4A 107.50(15)
C1A C5A H5AA 110.2
C4A C5A H5AA 110.2
C1A C5A H5AB 110.2
C4A C5A H5AB 110.2
H5AA C5A H5AB 108.5
C7A C6A C11A 117.7(2)
C7A C6A C1A 122.19(19)
C11A C6A C1A 120.06(16)
C8A C7A C6A 120.8(2)
C8A C7A H7A 119.6
C6A C7A H7A 119.6
C9A C8A C7A 120.9(2)
C9A C8A H8A 119.6
C7A C8A H8A 119.6
C8A C9A C10A 119.3(2)
C8A C9A H9A 120.3
C10A C9A H9A 120.3
C11A C10A C9A 120.3(2)
C11A C10A H10A 119.8
C9A C10A H10A 119.8
C10A C11A C6A 120.88(19)
C10A C11A H11A 119.6
C6A C11A H11A 119.6
C13A C12A C17A 117.48(17)
C13A C12A C2A 120.01(16)
C17A C12A C2A 122.47(16)
C14A C13A C12A 121.18(18)
C14A C13A H13A 119.4
C12A C13A H13A 119.4
C15A C14A C13A 120.44(19)
C15A C14A H14A 119.8
C13A C14A H14A 119.8
C14A C15A C16A 119.29(19)
C14A C15A H15A 120.4
C16A C15A H15A 120.4
C15A C16A C17A 120.44(19)
C15A C16A H16A 119.8
C17A C16A H16A 119.8
C16A C17A C12A 121.13(18)
C16A C17A H17A 119.4
C12A C17A H17A 119.4
C23A C18A C19A 116.3(2)
C23A C18A C4A 120.1(2)
C19A C18A C4A 123.56(19)
C20A C19A C18A 122.1(2)
C20A C19A H19A 118.9
C18A C19A H19A 118.9
C21A C20A C19A 120.2(3)
C21A C20A H20A 119.9
C19A C20A H20A 119.9
C20A C21A C22A 119.7(2)
C20A C21A H21A 120.2
C22A C21A H21A 120.2
C23A C22A C21A 119.4(2)
C23A C22A H22A 120.3
C21A C22A H22A 120.3
O3A C23A C22A 123.7(2)
O3A C23A C18A 114.08(19)
C22A C23A C18A 122.3(2)
C23A O3A C24A 116.64(18)
O3A C24A H24A 109.5
O3A C24A H24B 109.5
H24A C24A H24B 109.5
O3A C24A H24C 109.5
H24A C24A H24C 109.5
H24B C24A H24C 109.5
C1B O1B H1B 104.6(19)
C2B O2B H2B 110.9(16)
O1B C1B C6B 106.18(15)
O1B C1B C5B 111.73(14)
C6B C1B C5B 113.99(15)
O1B C1B C2B 110.01(14)
C6B C1B C2B 113.17(14)
C5B C1B C2B 101.86(15)
O2B C2B C12B 111.05(15)
O2B C2B C3B 110.25(15)
C12B C2B C3B 114.29(15)
O2B C2B C1B 101.57(14)
C12B C2B C1B 117.05(15)
C3B C2B C1B 101.58(14)
C2B C3B C4B 105.00(15)
C2B C3B H3BA 110.7
C4B C3B H3BA 110.7
C2B C3B H3BB 110.7
C4B C3B H3BB 110.7
H3BA C3B H3BB 108.8
C18B C4B C3B 114.93(16)
C18B C4B C5B 116.17(16)
C3B C4B C5B 104.48(15)
C18B C4B H4B 106.9
C3B C4B H4B 106.9
C5B C4B H4B 106.9
C1B C5B C4B 107.35(14)
C1B C5B H5BA 110.2
C4B C5B H5BA 110.2
C1B C5B H5BB 110.2
C4B C5B H5BB 110.2
H5BA C5B H5BB 108.5
C11B C6B C7B 118.68(19)
C11B C6B C1B 119.53(18)
C7B C6B C1B 121.76(18)
C8B C7B C6B 120.4(2)
C8B C7B H7B 119.8
C6B C7B H7B 119.8
C9B C8B C7B 120.2(2)
C9B C8B H8B 119.9
C7B C8B H8B 119.9
C8B C9B C10B 119.8(2)
C8B C9B H9B 120.1
C10B C9B H9B 120.1
C9B C10B C11B 120.5(2)
C9B C10B H10B 119.7
C11B C10B H10B 119.7
C10B C11B C6B 120.4(2)
C10B C11B H11B 119.8
C6B C11B H11B 119.8
C17B C12B C13B 117.69(18)
C17B C12B C2B 121.09(17)
C13B C12B C2B 121.20(17)
C14B C13B C12B 121.2(2)
C14B C13B H13B 119.4
C12B C13B H13B 119.4
C15B C14B C13B 120.0(2)
C15B C14B H14B 120.0
C13B C14B H14B 120.0
C16B C15B C14B 119.6(2)
C16B C15B H15B 120.2
C14B C15B H15B 120.2
C15B C16B C17B 120.5(2)
C15B C16B H16B 119.8
C17B C16B H16B 119.8
C16B C17B C12B 121.0(2)
C16B C17B H17B 119.5
C12B C17B H17B 119.5
C19B C18B C23B 117.2(2)
C19B C18B C4B 123.68(18)
C23B C18B C4B 119.02(19)
C20B C19B C18B 122.1(2)
C20B C19B H19B 119.0
C18B C19B H19B 119.0
C21B C20B C19B 119.2(3)
C21B C20B H20B 120.4
C19B C20B H20B 120.4
C20B C21B C22B 121.0(2)
C20B C21B H21B 119.5
C22B C21B H21B 119.5
C21B C22B C23B 119.3(2)
C21B C22B H22B 120.4
C23B C22B H22B 120.4
O3B C23B C22B 123.7(2)
O3B C23B C18B 115.09(18)
C22B C23B C18B 121.2(2)
C23B O3B C24B 117.21(19)
O3B C24B H47D 109.5
O3B C24B H47E 109.5
H47D C24B H47E 109.5
O3B C24B H47F 109.5
H47D C24B H47F 109.5
H47E C24B H47F 109.5
C1C O1C H1C 106.9(15)
C2C O2C H2C 103.6(18)
O1C C1C C6C 110.23(15)
O1C C1C C5C 112.18(14)
C6C C1C C5C 113.42(14)
O1C C1C C2C 105.54(14)
C6C C1C C2C 112.39(14)
C5C C1C C2C 102.62(14)
O2C C2C C3C 106.63(15)
O2C C2C C12C 109.57(14)
C3C C2C C12C 115.35(15)
O2C C2C C1C 106.13(14)
C3C C2C C1C 102.59(14)
C12C C2C C1C 115.77(15)
C2C C3C C4C 104.93(14)
C2C C3C H3CA 110.8
C4C C3C H3CA 110.8
C2C C3C H3CB 110.8
C4C C3C H3CB 110.8
H3CA C3C H3CB 108.8
C18C C4C C3C 115.56(15)
C18C C4C C5C 114.86(15)
C3C C4C C5C 104.57(14)
C18C C4C H4C 107.1
C3C C4C H4C 107.1
C5C C4C H4C 107.1
C1C C5C C4C 107.41(14)
C1C C5C H5CA 110.2
C4C C5C H5CA 110.2
C1C C5C H5CB 110.2
C4C C5C H5CB 110.2
H5CA C5C H5CB 108.5
C11C C6C C7C 118.08(17)
C11C C6C C1C 120.41(16)
C7C C6C C1C 121.49(17)
C8C C7C C6C 120.68(18)
C8C C7C H7C 119.7
C6C C7C H7C 119.7
C9C C8C C7C 120.42(19)
C9C C8C H8C 119.8
C7C C8C H8C 119.8
C10C C9C C8C 119.14(19)
C10C C9C H9C 120.4
C8C C9C H9C 120.4
C9C C10C C11C 120.4(2)
C9C C10C H10C 119.8
C11C C10C H10C 119.8
C10C C11C C6C 121.27(19)
C10C C11C H11C 119.4
C6C C11C H11C 119.4
C17C C12C C13C 117.52(18)
C17C C12C C2C 120.56(17)
C13C C12C C2C 121.92(16)
C14C C13C C12C 121.01(19)
C14C C13C H13C 119.5
C12C C13C H13C 119.5
C15C C14C C13C 120.5(2)
C15C C14C H14C 119.7
C13C C14C H14C 119.7
C16C C15C C14C 119.24(19)
C16C C15C H15C 120.4
C14C C15C H15C 120.4
C15C C16C C17C 120.3(2)
C15C C16C H16C 119.8
C17C C16C H16C 119.8
C16C C17C C12C 121.4(2)
C16C C17C H17C 119.3
C12C C17C H17C 119.3
C19C C18C C23C 116.97(17)
C19C C18C C4C 124.14(16)
C23C C18C C4C 118.81(16)
C18C C19C C20C 122.01(18)
C18C C19C H19C 119.0
C20C C19C H19C 119.0
C21C C20C C19C 119.72(19)
C21C C20C H20C 120.1
C19C C20C H20C 120.1
C20C C21C C22C 120.40(19)
C20C C21C H21C 119.8
C22C C21C H21C 119.8
C21C C22C C23C 119.33(18)
C21C C22C H22C 120.3
C23C C22C H22C 120.3
O3C C23C C22C 123.31(17)
O3C C23C C18C 115.13(16)
C22C C23C C18C 121.55(18)
C23C O3C C24C 117.90(15)
O3C C24C H24G 109.5
O3C C24C H24H 109.5
H24G C24C H24H 109.5
O3C C24C H24I 109.5
H24G C24C H24I 109.5
H24H C24C H24I 109.5

loop_
_geom_bond_atom_site_label_1
_geom_bond_atom_site_label_2
_geom_bond_distance
O1A C1A 1.431(2)
O1A H1A 0.85(3)
O2A C2A 1.439(2)
O2A H2A 0.88(3)
C1A C6A 1.519(3)
C1A C5A 1.550(3)
C1A C2A 1.572(2)
C2A C12A 1.521(2)
C2A C3A 1.523(3)
C3A C4A 1.528(3)
C3A H3AA 0.9900
C3A H3AB 0.9900
C4A C18A 1.510(3)
C4A C5A 1.567(3)
C4A H4A 1.0000
C5A H5AA 0.9900
C5A H5AB 0.9900
C6A C7A 1.399(3)
C6A C11A 1.399(3)
C7A C8A 1.376(4)
C7A H7A 0.9500
C8A C9A 1.375(4)
C8A H8A 0.9500
C9A C10A 1.385(3)
C9A H9A 0.9500
C10A C11A 1.381(3)
C10A H10A 0.9500
C11A H11A 0.9500
C12A C13A 1.394(3)
C12A C17A 1.395(3)
C13A C14A 1.387(3)
C13A H13A 0.9500
C14A C15A 1.375(3)
C14A H14A 0.9500
C15A C16A 1.383(3)
C15A H15A 0.9500
C16A C17A 1.383(3)
C16A H16A 0.9500
C17A H17A 0.9500
C18A C23A 1.388(3)
C18A C19A 1.399(3)
C19A C20A 1.377(3)
C19A H19A 0.9500
C20A C21A 1.365(3)
C20A H20A 0.9500
C21A C22A 1.395(4)
C21A H21A 0.9500
C22A C23A 1.381(3)
C22A H22A 0.9500
C23A O3A 1.375(3)
O3A C24A 1.435(3)
C24A H24A 0.9800
C24A H24B 0.9800
C24A H24C 0.9800
O1B C1B 1.434(2)
O1B H1B 0.90(3)
O2B C2B 1.433(2)
O2B H2B 0.83(2)
C1B C6B 1.517(3)
C1B C5B 1.545(3)
C1B C2B 1.576(3)
C2B C12B 1.518(3)
C2B C3B 1.519(3)
C3B C4B 1.530(3)
C3B H3BA 0.9900
C3B H3BB 0.9900
C4B C18B 1.518(3)
C4B C5B 1.555(3)
C4B H4B 1.0000
C5B H5BA 0.9900
C5B H5BB 0.9900
C6B C11B 1.392(3)
C6B C7B 1.396(3)
C7B C8B 1.392(3)
C7B H7B 0.9500
C8B C9B 1.374(4)
C8B H8B 0.9500
C9B C10B 1.383(4)
C9B H9B 0.9500
C10B C11B 1.384(3)
C10B H10B 0.9500
C11B H11B 0.9500
C12B C17B 1.388(3)
C12B C13B 1.393(3)
C13B C14B 1.385(3)
C13B H13B 0.9500
C14B C15B 1.380(3)
C14B H14B 0.9500
C15B C16B 1.372(3)
C15B H15B 0.9500
C16B C17B 1.387(3)
C16B H16B 0.9500
C17B H17B 0.9500
C18B C19B 1.391(3)
C18B C23B 1.396(3)
C19B C20B 1.385(3)
C19B H19B 0.9500
C20B C21B 1.367(4)
C20B H20B 0.9500
C21B C22B 1.382(4)
C21B H21B 0.9500
C22B C23B 1.390(3)
C22B H22B 0.9500
C23B O3B 1.375(3)
O3B C24B 1.423(3)
C24B H47D 0.9800
C24B H47E 0.9800
C24B H47F 0.9800
O1C C1C 1.433(2)
O1C H1C 0.88(3)
O2C C2C 1.451(2)
O2C H2C 0.85(3)
C1C C6C 1.526(2)
C1C C5C 1.547(3)
C1C C2C 1.573(2)
C2C C3C 1.518(3)
C2C C12C 1.523(3)
C3C C4C 1.541(2)
C3C H3CA 0.9900
C3C H3CB 0.9900
C4C C18C 1.517(3)
C4C C5C 1.561(3)
C4C H4C 1.0000
C5C H5CA 0.9900
C5C H5CB 0.9900
C6C C11C 1.386(3)
C6C C7C 1.395(3)
C7C C8C 1.389(3)
C7C H7C 0.9500
C8C C9C 1.385(3)
C8C H8C 0.9500
C9C C10C 1.382(3)
C9C H9C 0.9500
C10C C11C 1.384(3)
C10C H10C 0.9500
C11C H11C 0.9500
C12C C17C 1.390(3)
C12C C13C 1.394(3)
C13C C14C 1.384(3)
C13C H13C 0.9500
C14C C15C 1.383(3)
C14C H14C 0.9500
C15C C16C 1.373(3)
C15C H15C 0.9500
C16C C17C 1.388(3)
C16C H16C 0.9500
C17C H17C 0.9500
C18C C19C 1.388(3)
C18C C23C 1.405(3)
C19C C20C 1.391(3)
C19C H19C 0.9500
C20C C21C 1.371(3)
C20C H20C 0.9500
C21C C22C 1.388(3)
C21C H21C 0.9500
C22C C23C 1.391(3)
C22C H22C 0.9500
C23C O3C 1.370(2)
O3C C24C 1.425(2)
C24C H24G 0.9800
C24C H24H 0.9800
C24C H24I 0.9800

loop_
_geom_hbond_atom_site_label_D
_geom_hbond_atom_site_label_H
_geom_hbond_atom_site_label_A
_geom_hbond_site_symmetry_A
_geom_hbond_distance_DH
_geom_hbond_distance_HA
_geom_hbond_distance_DA
_geom_hbond_angle_DHA
_geom_hbond_publ_flag
O1A H1A O2C 1_445 0.85(3) 2.08(3) 2.8931(19) 160(3) yes
O2A H2A O1A . 0.88(3) 2.04(3) 2.605(2) 121(2) yes
O1B H1B O2B . 0.90(3) 2.05(3) 2.590(2) 117(2) yes
O2B H2B O2A . 0.83(2) 1.98(2) 2.802(2) 170(2) yes
O1C H1C O1B . 0.88(3) 1.96(3) 2.833(2) 171(2) yes
O2C H2C O1C . 0.85(3) 2.00(3) 2.587(2) 125(2) yes

loop_
_geom_torsion_atom_site_label_1
_geom_torsion_atom_site_label_2
_geom_torsion_atom_site_label_3
_geom_torsion_atom_site_label_4
_geom_torsion
O1A C1A C2A O2A -43.86(18)
C6A C1A C2A O2A -164.24(14)
C5A C1A C2A O2A 73.19(17)
O1A C1A C2A C12A 78.81(19)
C6A C1A C2A C12A -41.6(2)
C5A C1A C2A C12A -164.14(16)
O1A C1A C2A C3A -155.21(15)
C6A C1A C2A C3A 84.41(17)
C5A C1A C2A C3A -38.16(18)
O2A C2A C3A C4A -67.63(18)
C12A C2A C3A C4A 170.73(16)
C1A C2A C3A C4A 44.18(19)
C2A C3A C4A C18A -158.98(17)
C2A C3A C4A C5A -32.0(2)
O1A C1A C5A C4A 132.32(17)
C6A C1A C5A C4A -102.40(19)
C2A C1A C5A C4A 18.8(2)
C18A C4A C5A C1A 134.97(19)
C3A C4A C5A C1A 7.5(2)
O1A C1A C6A C7A 153.34(17)
C5A C1A C6A C7A 27.4(2)
C2A C1A C6A C7A -88.4(2)
O1A C1A C6A C11A -27.9(2)
C5A C1A C6A C11A -153.85(17)
C2A C1A C6A C11A 90.3(2)
C11A C6A C7A C8A 0.8(3)
C1A C6A C7A C8A 179.5(2)
C6A C7A C8A C9A 0.9(4)
C7A C8A C9A C10A -1.1(4)
C8A C9A C10A C11A -0.3(4)
C9A C10A C11A C6A 2.0(3)
C7A C6A C11A C10A -2.2(3)
C1A C6A C11A C10A 179.01(18)
O2A C2A C12A C13A 29.2(2)
C3A C2A C12A C13A 148.90(18)
C1A C2A C12A C13A -91.9(2)
O2A C2A C12A C17A -148.79(17)
C3A C2A C12A C17A -29.1(3)
C1A C2A C12A C17A 90.1(2)
C17A C12A C13A C14A 0.7(3)
C2A C12A C13A C14A -177.40(18)
C12A C13A C14A C15A 0.9(3)
C13A C14A C15A C16A -1.7(3)
C14A C15A C16A C17A 0.8(3)
C15A C16A C17A C12A 0.8(3)
C13A C12A C17A C16A -1.6(3)
C2A C12A C17A C16A 176.49(18)
C3A C4A C18A C23A -168.32(19)
C5A C4A C18A C23A 70.4(3)
C3A C4A C18A C19A 10.8(3)
C5A C4A C18A C19A -110.5(2)
C23A C18A C19A C20A -0.1(3)
C4A C18A C19A C20A -179.2(2)
C18A C19A C20A C21A 1.1(4)
C19A C20A C21A C22A -0.3(4)
C20A C21A C22A C23A -1.4(4)
C21A C22A C23A O3A -178.4(2)
C21A C22A C23A C18A 2.5(3)
C19A C18A C23A O3A 179.10(19)
C4A C18A C23A O3A -1.7(3)
C19A C18A C23A C22A -1.7(3)
C4A C18A C23A C22A 177.4(2)
C22A C23A O3A C24A 8.7(3)
C18A C23A O3A C24A -172.2(2)
O1B C1B C2B O2B -46.09(18)
C6B C1B C2B O2B -164.67(15)
C5B C1B C2B O2B 72.53(16)
O1B C1B C2B C12B 75.0(2)
C6B C1B C2B C12B -43.6(2)
C5B C1B C2B C12B -166.40(15)
O1B C1B C2B C3B -159.84(14)
C6B C1B C2B C3B 81.58(18)
C5B C1B C2B C3B -41.22(16)
O2B C2B C3B C4B -63.58(18)
C12B C2B C3B C4B 170.51(15)
C1B C2B C3B C4B 43.51(17)
C2B C3B C4B C18B -156.71(15)
C2B C3B C4B C5B -28.22(18)
O1B C1B C5B C4B 141.76(15)
C6B C1B C5B C4B -97.88(18)
C2B C1B C5B C4B 24.37(18)
C18B C4B C5B C1B 129.23(17)
C3B C4B C5B C1B 1.50(19)
O1B C1B C6B C11B -34.6(2)
C5B C1B C6B C11B -158.06(17)
C2B C1B C6B C11B 86.1(2)
O1B C1B C6B C7B 147.27(17)
C5B C1B C6B C7B 23.8(2)
C2B C1B C6B C7B -92.0(2)
C11B C6B C7B C8B 0.0(3)
C1B C6B C7B C8B 178.12(18)
C6B C7B C8B C9B -0.1(3)
C7B C8B C9B C10B -0.1(3)
C8B C9B C10B C11B 0.5(4)
C9B C10B C11B C6B -0.6(3)
C7B C6B C11B C10B 0.4(3)
C1B C6B C11B C10B -177.79(18)
O2B C2B C12B C17B 11.0(2)
C3B C2B C12B C17B 136.46(19)
C1B C2B C12B C17B -105.0(2)
O2B C2B C12B C13B -167.48(17)
C3B C2B C12B C13B -42.0(2)
C1B C2B C12B C13B 76.6(2)
C17B C12B C13B C14B 0.3(3)
C2B C12B C13B C14B 178.85(19)
C12B C13B C14B C15B -0.9(3)
C13B C14B C15B C16B 0.7(4)
C14B C15B C16B C17B 0.1(4)
C15B C16B C17B C12B -0.6(3)
C13B C12B C17B C16B 0.4(3)
C2B C12B C17B C16B -178.11(19)
C3B C4B C18B C19B 1.4(3)
C5B C4B C18B C19B -121.0(2)
C3B C4B C18B C23B -175.52(17)
C5B C4B C18B C23B 62.1(2)
C23B C18B C19B C20B 0.6(3)
C4B C18B C19B C20B -176.4(2)
C18B C19B C20B C21B -1.4(4)
C19B C20B C21B C22B 0.4(4)
C20B C21B C22B C23B 1.3(4)
C21B C22B C23B O3B 176.2(2)
C21B C22B C23B C18B -2.1(3)
C19B C18B C23B O3B -177.27(18)
C4B C18B C23B O3B -0.1(3)
C19B C18B C23B C22B 1.1(3)
C4B C18B C23B C22B 178.27(19)
C22B C23B O3B C24B -3.6(3)
C18B C23B O3B C24B 174.72(19)
O1C C1C C2C O2C 44.87(18)
C6C C1C C2C O2C 165.05(14)
C5C C1C C2C O2C -72.76(16)
O1C C1C C2C C3C 156.57(14)
C6C C1C C2C C3C -83.25(17)
C5C C1C C2C C3C 38.94(16)
O1C C1C C2C C12C -76.92(18)
C6C C1C C2C C12C 43.3(2)
C5C C1C C2C C12C 165.45(15)
O2C C2C C3C C4C 69.39(17)
C12C C2C C3C C4C -168.72(15)
C1C C2C C3C C4C -41.95(17)
C2C C3C C4C C18C 155.40(15)
C2C C3C C4C C5C 28.12(18)
O1C C1C C5C C4C -134.59(15)
C6C C1C C5C C4C 99.72(17)
C2C C1C C5C C4C -21.77(17)
C18C C4C C5C C1C -130.87(16)
C3C C4C C5C C1C -3.16(18)
O1C C1C C6C C11C 25.1(2)
C5C C1C C6C C11C 151.88(17)
C2C C1C C6C C11C -92.3(2)
O1C C1C C6C C7C -156.75(16)
C5C C1C C6C C7C -30.0(2)
C2C C1C C6C C7C 85.8(2)
C11C C6C C7C C8C 0.9(3)
C1C C6C C7C C8C -177.29(16)
C6C C7C C8C C9C 0.1(3)
C7C C8C C9C C10C -0.8(3)
C8C C9C C10C C11C 0.6(3)
C9C C10C C11C C6C 0.4(3)
C7C C6C C11C C10C -1.1(3)
C1C C6C C11C C10C 177.08(18)
O2C C2C C12C C17C -18.7(2)
C3C C2C C12C C17C -139.00(18)
C1C C2C C12C C17C 101.2(2)
O2C C2C C12C C13C 160.22(17)
C3C C2C C12C C13C 39.9(2)
C1C C2C C12C C13C -79.8(2)
C17C C12C C13C C14C 0.5(3)
C2C C12C C13C C14C -178.47(19)
C12C C13C C14C C15C 0.0(3)
C13C C14C C15C C16C -0.4(3)
C14C C15C C16C C17C 0.3(3)
C15C C16C C17C C12C 0.2(3)
C13C C12C C17C C16C -0.6(3)
C2C C12C C17C C16C 178.34(19)
C3C C4C C18C C19C 0.2(3)
C5C C4C C18C C19C 122.14(19)
C3C C4C C18C C23C 176.88(17)
C5C C4C C18C C23C -61.2(2)
C23C C18C C19C C20C 0.5(3)
C4C C18C C19C C20C 177.27(18)
C18C C19C C20C C21C 0.5(3)
C19C C20C C21C C22C -0.6(3)
C20C C21C C22C C23C -0.4(3)
C21C C22C C23C O3C -177.47(19)
C21C C22C C23C C18C 1.5(3)
C19C C18C C23C O3C 177.48(17)
C4C C18C C23C O3C 0.6(3)
C19C C18C C23C C22C -1.6(3)
C4C C18C C23C C22C -178.46(17)
C22C C23C O3C C24C -5.8(3)
C18C C23C O3C C24C 175.19(18)

_cod_database_fobs_code 2242988
